data_7024987
loop_
_publ_author_name
'Allan, D. R.'
'Marshall, W. G.'
'Francis, D. J.'
'Oswald, I. D. H.'
'Pulham, C. R.'
'Spanswick, C.'

_publ_section_title
;
 The crystal structures of the low-temperature and high-pressure
 polymorphs of nitric acid.
;
_journal_issue 15
_journal_name_full 'Dalton transactions (Cambridge, England : 2003)'
_journal_page_first 3736
_journal_page_last 3743
_journal_paper_doi 10.1039/b923975h
_journal_volume 39
_journal_year 2010
_chemical_formula_moiety 'H1 N1 O3'
_chemical_formula_sum 'H N O3'
_chemical_formula_weight 63.01
_chemical_melting_point 231
_chemical_name_systematic 'Nitric acid'
_space_group_IT_number 14
_symmetry_cell_setting monoclinic
_symmetry_space_group_name_Hall '-P 2ybc'
_symmetry_space_group_name_H-M 'P 1 21/c 1'
_atom_sites_solution_hydrogens geom
_atom_sites_solution_primary direct
_audit_creation_date 06-09-07
_audit_creation_method CRYSTALS_ver_12.82
_cell_angle_alpha 90
_cell_angle_beta 90.039(2)
_cell_angle_gamma 90
_cell_formula_units_Z 16
_cell_length_a 6.3031(2)
_cell_length_b 8.5847(2)
_cell_length_c 16.3122(4)
_cell_measurement_reflns_used 5370
_cell_measurement_temperature 150
_cell_measurement_theta_max 58
_cell_measurement_theta_min 5
_cell_volume 882.66(4)
_computing_cell_refinement 'SAINT (Siemens ,1995)'
_computing_data_collection 'SMART (Siemens, 1993)'
_computing_data_reduction 'SAINT (Siemens ,1995)'
_computing_molecular_graphics 'CAMERON (Watkin et al., 1996)'
_computing_publication_material 'CRYSTALS (Betteridge et al., 2003)'
_computing_structure_refinement 'CRYSTALS (Betteridge et al., 2003)'
_computing_structure_solution 'SIR92 (Altomare et al., 1994)'
_diffrn_ambient_temperature 150
_diffrn_measured_fraction_theta_full 0.996
_diffrn_measured_fraction_theta_max 0.956
_diffrn_measurement_device_type 'Bruker SMART'
_diffrn_measurement_method \w
_diffrn_radiation_monochromator graphite
_diffrn_radiation_type 'Mo K\a'
_diffrn_radiation_wavelength 0.71073
_diffrn_reflns_av_R_equivalents 0.062
_diffrn_reflns_limit_h_max 9
_diffrn_reflns_limit_h_min -9
_diffrn_reflns_limit_k_max 13
_diffrn_reflns_limit_k_min -13
_diffrn_reflns_limit_l_max 25
_diffrn_reflns_limit_l_min -25
_diffrn_reflns_number 24325
_diffrn_reflns_theta_full 31.173
_diffrn_reflns_theta_max 34.257
_diffrn_reflns_theta_min 2.497
_diffrn_standards_number 0
_exptl_absorpt_coefficient_mu 0.213
_exptl_absorpt_correction_T_max 0.90
_exptl_absorpt_correction_T_min 0.43
_exptl_absorpt_correction_type multi-scan
_exptl_absorpt_process_details 'SADABS (Siemens, 1996)'
_exptl_crystal_colour colourless
_exptl_crystal_density_diffrn 1.897
_exptl_crystal_description cylinder
_exptl_crystal_F_000 512
_exptl_crystal_size_max 4.00
_exptl_crystal_size_mid 0.48
_exptl_crystal_size_min 0.48
_refine_diff_density_max 0.35
_refine_diff_density_min -0.25
_refine_ls_extinction_method None
_refine_ls_goodness_of_fit_ref 0.8515
_refine_ls_hydrogen_treatment refxyz
_refine_ls_matrix_type full
_refine_ls_number_parameters 161
_refine_ls_number_reflns 3493
_refine_ls_number_restraints 7
_refine_ls_R_factor_all 0.0489
_refine_ls_R_factor_gt 0.0352
_refine_ls_shift/su_max 0.001280
_refine_ls_structure_factor_coef Fsqd
_refine_ls_weighting_details
;
w=1/[\s^2^(F^2^) + ( 0.00P)^2^ + 0.00P]
where P=(max(Fo^2^,0) + 2Fc^2^)/3
;
_refine_ls_weighting_scheme calc
_refine_ls_wR_factor_all 0.0880
_refine_ls_wR_factor_gt 0.0812
_refine_ls_wR_factor_ref 0.0880
_reflns_limit_h_max 9
_reflns_limit_h_min -9
_reflns_limit_k_max 13
_reflns_limit_k_min 0
_reflns_limit_l_max 25
_reflns_limit_l_min 0
_reflns_number_gt 2442
_reflns_number_total 3500
_reflns_threshold_expression I>2.00u(I)
_oxford_diffrn_Wilson_B_factor 3.11
_oxford_diffrn_Wilson_scale 5.36
_oxford_refine_ls_scale 0.6594(14)
_oxford_structure_analysis_title 'cp6003_150 in P2(1)/c'
_cod_data_source_file b923975h.txt
_cod_data_source_block 2
_cod_depositor_comments
;
The following automatic conversions were performed:

'_symmetry_cell_setting' value 'Monoclinic' changed to 'monoclinic'
according to /home/saulius/struct/CIF-dictionaries/cif_core.dic
dictionary named 'cif_core.dic' version 2.4.2 from 2011-04-26.

Automatic conversion script
Id: cif_fix_values 1891 2012-01-12 08:04:46Z andrius 
;
_cod_original_sg_symbol_H-M 'P 1 21/c 1 '
_cod_original_formula_sum 'H1 N1 O3'
_cod_database_code 7024987

loop_
_symmetry_equiv_pos_as_xyz
x,y,z
-x,-y,-z
-x,y+1/2,-z+1/2
x,-y+1/2,z+1/2

loop_
_atom_site_label
_atom_site_type_symbol
_atom_site_fract_x
_atom_site_fract_y
_atom_site_fract_z
_atom_site_U_iso_or_equiv
_atom_site_occupancy
_atom_site_adp_type
_atom_site_refinement_flags_posn
N1 N 0.48115(17) 0.58204(10) 0.74390(6) 0.0218 1.0000 Uani .
O11 O 0.60744(18) 0.57245(10) 0.79907(6) 0.0319 1.0000 Uani .
O21 O 0.39964(16) 0.70009(10) 0.71716(6) 0.0290 1.0000 Uani .
O31 O 0.41865(16) 0.45035(10) 0.70560(6) 0.0266 1.0000 Uani D
H31 H 0.487(3) 0.381(2) 0.7289(10) 0.0500 1.0000 Uiso D
N2 N 0.01576(18) 0.42553(10) 0.61486(6) 0.0212 1.0000 Uani .
O12 O -0.10924(17) 0.41789(10) 0.66972(6) 0.0302 1.0000 Uani .
O22 O 0.08754(18) 0.54354(11) 0.58335(6) 0.0271 1.0000 Uani .
O32 O 0.09143(17) 0.29104(12) 0.58198(6) 0.0293 1.0000 Uani D
H32 H 0.013(3) 0.2258(19) 0.6098(9) 0.0500 1.0000 Uiso D
N3 N 0.01438(18) 0.07849(11) 0.36857(6) 0.0224 1.0000 Uani .
O13 O -0.10713(19) 0.08997(10) 0.42487(6) 0.0322 1.0000 Uani .
O23 O 0.08832(17) -0.04111(11) 0.34003(6) 0.0289 1.0000 Uani .
O33 O 0.08053(17) 0.20977(11) 0.33046(6) 0.0291 1.0000 Uani D
H33 H 0.015(3) 0.2784(19) 0.3585(9) 0.0500 1.0000 Uiso D
N4 N 0.48603(17) 0.25154(12) 0.49160(6) 0.0250 1.0000 Uani D
O14 O 0.60412(17) 0.25252(12) 0.54924(6) 0.0312 1.0000 Uani .
O24 O 0.42022(18) 0.37591(11) 0.45608(6) 0.0286 1.0000 Uani D
O34 O 0.41378(18) 0.12493(11) 0.45978(7) 0.0320 1.0000 Uani D
H24 H 0.479(5) 0.4552(19) 0.4798(16) 0.0500 0.5000 Uiso D
H34 H 0.477(5) 0.0488(18) 0.4826(18) 0.0500 0.5000 Uiso D

loop_
_atom_site_aniso_label
_atom_site_aniso_U_11
_atom_site_aniso_U_22
_atom_site_aniso_U_33
_atom_site_aniso_U_23
_atom_site_aniso_U_13
_atom_site_aniso_U_12
N1 0.0219(5) 0.0191(5) 0.0246(4) -0.0026(3) 0.0031(5) -0.0005(3)
O11 0.0328(6) 0.0323(5) 0.0306(5) -0.0043(4) -0.0081(5) 0.0024(4)
O21 0.0334(5) 0.0162(4) 0.0374(5) 0.0006(3) -0.0043(4) 0.0020(4)
O31 0.0298(5) 0.0158(3) 0.0342(4) -0.0020(3) -0.0064(5) -0.0002(4)
N2 0.0207(5) 0.0193(4) 0.0235(4) -0.0012(3) -0.0030(4) 0.0017(5)
O12 0.0304(6) 0.0321(5) 0.0280(4) -0.0019(4) 0.0063(4) 0.0003(5)
O22 0.0308(5) 0.0204(4) 0.0301(4) 0.0014(3) -0.0024(4) -0.0005(5)
O32 0.0310(5) 0.0183(4) 0.0385(5) -0.0019(4) 0.0100(5) 0.0016(5)
N3 0.0216(5) 0.0190(4) 0.0266(5) 0.0004(3) -0.0019(4) -0.0004(5)
O13 0.0329(6) 0.0303(5) 0.0334(5) -0.0018(4) 0.0072(5) -0.0001(5)
O23 0.0296(5) 0.0188(4) 0.0382(5) -0.0020(4) 0.0058(4) 0.0032(5)
O33 0.0355(5) 0.0175(4) 0.0342(5) 0.0011(4) 0.0026(4) 0.0015(5)
N4 0.0219(5) 0.0258(5) 0.0274(5) -0.0021(4) 0.0029(5) -0.0008(5)
O14 0.0312(5) 0.0316(5) 0.0309(5) -0.0025(4) -0.0069(5) 0.0009(6)
O24 0.0342(5) 0.0194(4) 0.0322(4) 0.0023(4) -0.0011(4) 0.0001(6)
O34 0.0321(5) 0.0184(4) 0.0454(5) -0.0033(4) -0.0098(5) 0.0004(6)

loop_
_atom_type_symbol
_atom_type_scat_dispersion_real
_atom_type_scat_dispersion_imag
_atom_type_scat_Cromer_Mann_a1
_atom_type_scat_Cromer_Mann_b1
_atom_type_scat_Cromer_Mann_a2
_atom_type_scat_Cromer_Mann_b2
_atom_type_scat_Cromer_Mann_a3
_atom_type_scat_Cromer_Mann_b3
_atom_type_scat_Cromer_Mann_a4
_atom_type_scat_Cromer_Mann_b4
_atom_type_scat_Cromer_Mann_c
_atom_type_scat_source
N 0.0061 0.0033 12.2126 0.0057 3.1322 9.8933 2.0125 28.9975 1.1663 0.5826 -11.5290 'International Tables Vol C 4.2.6.8 and 6.1.1.4'
H 0.0000 0.0000 0.4930 10.5109 0.3229 26.1257 0.1402 3.1424 0.0408 57.7998 0.0030 'International Tables Vol C 4.2.6.8 and 6.1.1.4'
O 0.0106 0.0060 3.0485 13.2771 2.2868 5.7011 1.5463 0.3239 0.8670 32.9089 0.2508 'International Tables Vol C 4.2.6.8 and 6.1.1.4'

loop_
_geom_angle_atom_site_label_1
_geom_angle_atom_site_label_2
_geom_angle_atom_site_label_3
_geom_angle
_geom_angle_publ_flag
O11 N1 O21 127.13(10) yes
O11 N1 O31 118.77(9) yes
O21 N1 O31 114.10(11) yes
N1 O31 H31 103.8(13) no
O12 N2 O22 127.21(10) yes
O12 N2 O32 118.73(10) yes
O22 N2 O32 114.05(10) yes
N2 O32 H32 98.0(11) no
O13 N3 O23 127.24(10) yes
O13 N3 O33 118.69(10) yes
O23 N3 O33 114.06(10) yes
N3 O33 H33 100.4(11) no
O14 N4 O24 123.27(11) yes
O14 N4 O34 122.77(11) yes
O24 N4 O34 113.96(10) yes
N4 O24 H24 108.4(9) no
N4 O34 H34 107.9(9) no

loop_
_geom_bond_atom_site_label_1
_geom_bond_atom_site_label_2
_geom_bond_distance
_geom_bond_publ_flag
N1 O11 1.2039(14) yes
N1 O21 1.2170(12) yes
N1 O31 1.3503(12) yes
O31 H31 0.830(14) no
N2 O12 1.1945(14) yes
N2 O22 1.2229(13) yes
N2 O32 1.3596(13) yes
O32 H32 0.875(14) no
N3 O13 1.2003(14) yes
N3 O23 1.2200(13) yes
N3 O33 1.3531(13) yes
O33 H33 0.853(14) no
N4 O14 1.1987(13) yes
N4 O24 1.2835(13) yes
N4 O34 1.2876(14) yes
O24 H24 0.865(17) no
O34 H34 0.850(17) no

loop_
_oxford_twin_element_scale_factors
0.4775(15)
0.5225(15)
